data_4348651
loop_
_publ_author_name
'Miller, Deanna L.'
'Siedschlag, Randall B.'
'Clouston, Laura J.'
'Young, Jr, Victor G'
'Chen, Yu-Sheng'
'Bill, Eckhard'
'Gagliardi, Laura'
'Lu, Connie C.'

_publ_section_title
;
 Redox Pairs of Diiron and Iron-Cobalt Complexes with High-Spin Ground
 States.
;
_journal_issue 19
_journal_name_full 'Inorganic chemistry'
_journal_page_first 9725
_journal_page_last 9735
_journal_paper_doi 10.1021/acs.inorgchem.6b01487
_journal_volume 55
_journal_year 2016
_chemical_formula_moiety 'C39 H60 Br Fe2 N4 P3, C5 H12'
_chemical_formula_sum 'C44 H72 Br Fe2 N4 P3'
_chemical_formula_weight 941.57
_chemical_name_common LFeFeBr
_space_group_crystal_system monoclinic
_space_group_IT_number 14
_space_group_name_Hall '-P 2ybc'
_space_group_name_H-M_alt 'P 1 21/c 1'
_atom_sites_solution_hydrogens geom
_audit_creation_method SHELXL-2013
_cell_angle_alpha 90
_cell_angle_beta 100.5650(10)
_cell_angle_gamma 90
_cell_formula_units_Z 4
_cell_length_a 11.8696(5)
_cell_length_b 16.2190(7)
_cell_length_c 24.3507(11)
_cell_measurement_reflns_used 9291
_cell_measurement_temperature 173(2)
_cell_measurement_theta_max 26.26
_cell_measurement_theta_min 1.52
_cell_volume 4608.4(3)
_computing_cell_refinement 'SAINT, Bruker'
_computing_data_collection 'APEX II, Bruker'
_computing_data_reduction 'SAINT, Bruker'
_computing_structure_refinement 'SHELXL-2013 (Sheldrick, 2013)'
_computing_structure_solution 'SHELXS-97 (Sheldrick, 2008)'
_diffrn_ambient_temperature 173(2)
_diffrn_measured_fraction_theta_full 1.000
_diffrn_measured_fraction_theta_max 0.999
_diffrn_measurement_device_type 'Bruker APEX II CCD'
_diffrn_measurement_method 'area detector, omega scans per phi'
_diffrn_radiation_type MoK\a
_diffrn_radiation_wavelength 0.71073
_diffrn_reflns_av_R_equivalents 0.0510
_diffrn_reflns_av_unetI/netI 0.0399
_diffrn_reflns_Laue_measured_fraction_full 1.000
_diffrn_reflns_Laue_measured_fraction_max 0.999
_diffrn_reflns_limit_h_max 14
_diffrn_reflns_limit_h_min -14
_diffrn_reflns_limit_k_max 20
_diffrn_reflns_limit_k_min -20
_diffrn_reflns_limit_l_max 30
_diffrn_reflns_limit_l_min -30
_diffrn_reflns_number 48121
_diffrn_reflns_point_group_measured_fraction_full 1.000
_diffrn_reflns_point_group_measured_fraction_max 0.999
_diffrn_reflns_theta_full 25.242
_diffrn_reflns_theta_max 26.258
_diffrn_reflns_theta_min 1.517
_diffrn_source 'normal-focus sealed tube'
_exptl_absorpt_coefficient_mu 1.635
_exptl_absorpt_correction_T_max 0.7364
_exptl_absorpt_correction_T_min 0.5618
_exptl_absorpt_correction_type multi-scan
_exptl_absorpt_process_details 'SADABS, R. Blessing, 1995'
_exptl_crystal_colour blue
_exptl_crystal_density_diffrn 1.357
_exptl_crystal_description block
_exptl_crystal_F_000 1984
_exptl_crystal_size_max 0.400
_exptl_crystal_size_mid 0.300
_exptl_crystal_size_min 0.200
_refine_diff_density_max 1.141
_refine_diff_density_min -0.748
_refine_diff_density_rms 0.083
_refine_ls_extinction_method none
_refine_ls_goodness_of_fit_ref 1.026
_refine_ls_hydrogen_treatment constr
_refine_ls_matrix_type full
_refine_ls_number_parameters 476
_refine_ls_number_reflns 9291
_refine_ls_number_restraints 11
_refine_ls_restrained_S_all 1.034
_refine_ls_R_factor_all 0.0646
_refine_ls_R_factor_gt 0.0435
_refine_ls_shift/su_max 0.002
_refine_ls_shift/su_mean 0.000
_refine_ls_structure_factor_coef Fsqd
_refine_ls_weighting_details
;
 w=1/[\s^2^(Fo^2^)+(0.0502P)^2^+7.7338P]
 where P=(Fo^2^+2Fc^2^)/3
;
_refine_ls_weighting_scheme calc
_refine_ls_wR_factor_gt 0.1052
_refine_ls_wR_factor_ref 0.1165
_reflns_Friedel_coverage 0.000
_reflns_number_gt 7067
_reflns_number_total 9291
_reflns_threshold_expression 'I > 2\s(I)'
_cod_data_source_file ic6b01487_si_001.cif
_cod_data_source_block 12188_0M_complex_1Br
_cod_original_sg_symbol_H-M 'P 21/c'
_cod_database_code 4348651
_shelx_space_group_comment
;
The symmetry employed for this shelxl refinement is uniquely defined
by the following loop, which should always be used as a source of
symmetry information in preference to the above space-group names.
They are only intended as comments.
;
_shelx_estimated_absorpt_t_min 0.561
_shelx_estimated_absorpt_t_max 0.736
_shelxl_version_number 2013-2

loop_
_space_group_symop_operation_xyz
'x, y, z'
'-x, y+1/2, -z+1/2'
'-x, -y, -z'
'x, -y-1/2, z-1/2'

loop_
_atom_site_label
_atom_site_type_symbol
_atom_site_fract_x
_atom_site_fract_y
_atom_site_fract_z
_atom_site_U_iso_or_equiv
_atom_site_adp_type
_atom_site_occupancy
_atom_site_site_symmetry_order
_atom_site_calc_flag
_atom_site_refinement_flags_posn
_atom_site_refinement_flags_adp
Br1 Br 0.22208(3) 0.72749(2) 0.93723(2) 0.03536(11) Uani 1 1 d . .
Fe1 Fe 0.29378(4) 0.75157(3) 0.74143(2) 0.01942(11) Uani 1 1 d . .
Fe2 Fe 0.27579(4) 0.74172(3) 0.84689(2) 0.02177(12) Uani 1 1 d . .
P1 P 0.39401(8) 0.86671(5) 0.84952(4) 0.0249(2) Uani 1 1 d . .
P2 P 0.07614(7) 0.75825(5) 0.79773(4) 0.02260(19) Uani 1 1 d . .
P3 P 0.37878(7) 0.61064(5) 0.83680(4) 0.02252(19) Uani 1 1 d . .
N1 N 0.4308(2) 0.82270(16) 0.74749(11) 0.0214(6) Uani 1 1 d . .
N2 N 0.1482(2) 0.80084(17) 0.70483(11) 0.0229(6) Uani 1 1 d . .
N3 N 0.3193(2) 0.63404(16) 0.72621(11) 0.0219(6) Uani 1 1 d . .
N4 N 0.3167(2) 0.75627(16) 0.65070(11) 0.0208(6) Uani 1 1 d . .
C1 C 0.4376(3) 0.77505(19) 0.65472(13) 0.0211(7) Uani 1 1 d . .
C2 C 0.4966(3) 0.7580(2) 0.61213(15) 0.0290(8) Uani 1 1 d . .
H2A H 0.4580 0.7324 0.5789 0.035 Uiso 1 1 calc R U
C3 C 0.6125(3) 0.7781(2) 0.61749(17) 0.0358(9) Uani 1 1 d . .
H3A H 0.6530 0.7663 0.5882 0.043 Uiso 1 1 calc R U
C4 C 0.6668(3) 0.8149(2) 0.66572(17) 0.0339(8) Uani 1 1 d . .
H4A H 0.7457 0.8287 0.6696 0.041 Uiso 1 1 calc R U
C5 C 0.6090(3) 0.8326(2) 0.70924(15) 0.0279(8) Uani 1 1 d . .
H5A H 0.6487 0.8592 0.7419 0.033 Uiso 1 1 calc R U
C6 C 0.4928(3) 0.81188(19) 0.70550(14) 0.0224(7) Uani 1 1 d . .
C7 C 0.4887(3) 0.8643(2) 0.79753(14) 0.0255(7) Uani 1 1 d . .
H7A H 0.5086 0.9212 0.7883 0.031 Uiso 1 1 calc R U
H7B H 0.5605 0.8348 0.8131 0.031 Uiso 1 1 calc R U
C8 C 0.4948(3) 0.8777(2) 0.91695(15) 0.0373(9) Uani 1 1 d . .
H8A H 0.5514 0.9216 0.9125 0.045 Uiso 1 1 calc R U
C9 C 0.5608(4) 0.7975(3) 0.93251(18) 0.0544(12) Uani 1 1 d . .
H9A H 0.6184 0.8061 0.9664 0.082 Uiso 1 1 calc R U
H9B H 0.5989 0.7808 0.9018 0.082 Uiso 1 1 calc R U
H9C H 0.5075 0.7542 0.9393 0.082 Uiso 1 1 calc R U
C10 C 0.4330(4) 0.9037(3) 0.96385(16) 0.0504(12) Uani 1 1 d . .
H10A H 0.4888 0.9097 0.9986 0.076 Uiso 1 1 calc R U
H10B H 0.3764 0.8616 0.9688 0.076 Uiso 1 1 calc R U
H10C H 0.3940 0.9564 0.9542 0.076 Uiso 1 1 calc R U
C11 C 0.3280(3) 0.9709(2) 0.83885(16) 0.0318(8) Uani 1 1 d . .
H11A H 0.2697 0.9750 0.8636 0.038 Uiso 1 1 calc R U
C12 C 0.4122(4) 1.0420(2) 0.85400(18) 0.0406(10) Uani 1 1 d . .
H12A H 0.3711 1.0945 0.8473 0.061 Uiso 1 1 calc R U
H12B H 0.4716 1.0392 0.8309 0.061 Uiso 1 1 calc R U
H12C H 0.4479 1.0380 0.8935 0.061 Uiso 1 1 calc R U
C13 C 0.2648(3) 0.9803(2) 0.77896(17) 0.0386(9) Uani 1 1 d . .
H13A H 0.2221 1.0323 0.7751 0.058 Uiso 1 1 calc R U
H13B H 0.2113 0.9342 0.7695 0.058 Uiso 1 1 calc R U
H13C H 0.3202 0.9804 0.7537 0.058 Uiso 1 1 calc R U
C14 C 0.2383(3) 0.82132(19) 0.62577(13) 0.0216(7) Uani 1 1 d . .
C15 C 0.2486(3) 0.8612(2) 0.57678(14) 0.0266(7) Uani 1 1 d . .
H15A H 0.3101 0.8478 0.5583 0.032 Uiso 1 1 calc R U
C16 C 0.1692(3) 0.9210(2) 0.55435(15) 0.0322(8) Uani 1 1 d . .
H16A H 0.1763 0.9485 0.5207 0.039 Uiso 1 1 calc R U
C17 C 0.0799(3) 0.9398(2) 0.58144(15) 0.0335(9) Uani 1 1 d . .
H17A H 0.0251 0.9802 0.5661 0.040 Uiso 1 1 calc R U
C18 C 0.0694(3) 0.9004(2) 0.63083(14) 0.0298(8) Uani 1 1 d . .
H18A H 0.0071 0.9140 0.6487 0.036 Uiso 1 1 calc R U
C19 C 0.1489(3) 0.8410(2) 0.65492(13) 0.0238(7) Uani 1 1 d . .
C20 C 0.0532(3) 0.8178(2) 0.73235(13) 0.0248(7) Uani 1 1 d . .
H20A H -0.0198 0.8013 0.7082 0.030 Uiso 1 1 calc R U
H20B H 0.0496 0.8775 0.7405 0.030 Uiso 1 1 calc R U
C21 C -0.0106(3) 0.8132(2) 0.84192(15) 0.0273(7) Uani 1 1 d . .
H21A H -0.0137 0.7773 0.8750 0.033 Uiso 1 1 calc R U
C22 C -0.0111(5) 0.6638(2) 0.77689(17) 0.0499(12) Uani 1 1 d . .
H22A H -0.0846 0.6860 0.7553 0.060 Uiso 1 1 calc R U
C23 C -0.0475(3) 0.6200(2) 0.82477(18) 0.0406(10) Uani 1 1 d . .
H23A H -0.0824 0.5670 0.8119 0.061 Uiso 1 1 calc R U
H23B H -0.1034 0.6539 0.8396 0.061 Uiso 1 1 calc R U
H23C H 0.0195 0.6104 0.8542 0.061 Uiso 1 1 calc R U
C24 C -0.1349(3) 0.8284(2) 0.81250(18) 0.0388(9) Uani 1 1 d . .
H24A H -0.1793 0.8500 0.8395 0.058 Uiso 1 1 calc R U
H24B H -0.1688 0.7763 0.7970 0.058 Uiso 1 1 calc R U
H24C H -0.1358 0.8684 0.7823 0.058 Uiso 1 1 calc R U
C25 C 0.0454(3) 0.8948(2) 0.86424(16) 0.0352(9) Uani 1 1 d . .
H25A H -0.0013 0.9211 0.8885 0.053 Uiso 1 1 calc R U
H25B H 0.0510 0.9314 0.8329 0.053 Uiso 1 1 calc R U
H25C H 0.1223 0.8839 0.8856 0.053 Uiso 1 1 calc R U
C26 C 0.0306(5) 0.6117(4) 0.7373(3) 0.084(2) Uani 1 1 d . .
H26A H -0.0217 0.5650 0.7277 0.127 Uiso 1 1 calc R U
H26B H 0.1070 0.5912 0.7537 0.127 Uiso 1 1 calc R U
H26C H 0.0350 0.6434 0.7035 0.127 Uiso 1 1 calc R U
C27 C 0.2832(3) 0.6735(2) 0.62984(13) 0.0224(7) Uani 1 1 d . .
C28 C 0.2485(3) 0.6561(2) 0.57386(14) 0.0286(8) Uani 1 1 d . .
H28A H 0.2416 0.6995 0.5473 0.034 Uiso 1 1 calc R U
C29 C 0.2234(3) 0.5755(2) 0.55595(15) 0.0336(8) Uani 1 1 d . .
H29A H 0.1998 0.5635 0.5174 0.040 Uiso 1 1 calc R U
C30 C 0.2334(3) 0.5134(2) 0.59516(15) 0.0319(8) Uani 1 1 d . .
H30A H 0.2173 0.4582 0.5833 0.038 Uiso 1 1 calc R U
C31 C 0.2665(3) 0.5301(2) 0.65174(14) 0.0272(7) Uani 1 1 d . .
H31A H 0.2727 0.4862 0.6779 0.033 Uiso 1 1 calc R U
C32 C 0.2909(3) 0.6110(2) 0.67094(13) 0.0219(7) Uani 1 1 d . .
C33 C 0.3361(3) 0.5673(2) 0.76640(13) 0.0247(7) Uani 1 1 d . .
H33A H 0.3965 0.5296 0.7581 0.030 Uiso 1 1 calc R U
H33B H 0.2643 0.5355 0.7641 0.030 Uiso 1 1 calc R U
C34 C 0.2196(3) 0.5090(2) 0.87830(17) 0.0390(9) Uani 1 1 d . .
H34A H 0.2091 0.4600 0.9004 0.059 Uiso 1 1 calc R U
H34B H 0.1845 0.4996 0.8391 0.059 Uiso 1 1 calc R U
H34C H 0.1831 0.5566 0.8927 0.059 Uiso 1 1 calc R U
C35 C 0.3465(3) 0.5258(2) 0.88252(14) 0.0302(8) Uani 1 1 d . .
H35A H 0.3814 0.4746 0.8701 0.036 Uiso 1 1 calc R U
C36 C 0.4019(4) 0.5403(3) 0.94337(16) 0.0456(11) Uani 1 1 d . .
H36A H 0.3904 0.4917 0.9656 0.068 Uiso 1 1 calc R U
H36B H 0.3667 0.5885 0.9577 0.068 Uiso 1 1 calc R U
H36C H 0.4842 0.5501 0.9459 0.068 Uiso 1 1 calc R U
C37 C 0.5886(3) 0.5189(2) 0.85238(18) 0.0388(9) Uani 1 1 d . .
H37A H 0.6721 0.5217 0.8560 0.058 Uiso 1 1 calc R U
H37B H 0.5564 0.4876 0.8187 0.058 Uiso 1 1 calc R U
H37C H 0.5691 0.4914 0.8852 0.058 Uiso 1 1 calc R U
C38 C 0.5387(3) 0.6067(2) 0.84790(15) 0.0295(8) Uani 1 1 d . .
H38A H 0.5687 0.6355 0.8839 0.035 Uiso 1 1 calc R U
C39 C 0.5834(3) 0.6533(2) 0.80148(17) 0.0350(9) Uani 1 1 d . .
H39A H 0.6673 0.6557 0.8103 0.052 Uiso 1 1 calc R U
H39B H 0.5524 0.7095 0.7986 0.052 Uiso 1 1 calc R U
H39C H 0.5592 0.6246 0.7659 0.052 Uiso 1 1 calc R U
C40 C 0.1524(11) 1.1024(8) 0.9326(5) 0.196(5) Uiso 1 1 d D .
H40A H 0.1314 1.0496 0.9475 0.293 Uiso 1 1 calc R U
H40B H 0.2215 1.1240 0.9567 0.293 Uiso 1 1 calc R U
H40C H 0.1675 1.0942 0.8948 0.293 Uiso 1 1 calc R U
C41 C 0.0578(13) 1.1615(9) 0.9311(6) 0.284(8) Uiso 1 1 d D .
H41A H -0.0174 1.1337 0.9212 0.341 Uiso 1 1 calc R U
H41B H 0.0623 1.2061 0.9038 0.341 Uiso 1 1 calc R U
C42 C 0.0769(10) 1.1958(6) 0.9921(5) 0.176(4) Uiso 1 1 d D .
H42A H 0.0036 1.2034 1.0054 0.211 Uiso 1 1 calc R U
H42B H 0.1284 1.1600 1.0185 0.211 Uiso 1 1 calc R U
C43 C 0.1315(10) 1.2759(6) 0.9832(4) 0.161(4) Uiso 1 1 d D .
H43A H 0.0855 1.3039 0.9505 0.193 Uiso 1 1 calc R U
H43B H 0.2087 1.2655 0.9748 0.193 Uiso 1 1 calc R U
C44 C 0.1420(8) 1.3316(6) 1.0330(4) 0.144(3) Uiso 1 1 d D .
H44A H 0.1926 1.3779 1.0285 0.216 Uiso 1 1 calc R U
H44B H 0.1742 1.3007 1.0668 0.216 Uiso 1 1 calc R U
H44C H 0.0661 1.3527 1.0362 0.216 Uiso 1 1 calc R U

loop_
_atom_site_aniso_label
_atom_site_aniso_U_11
_atom_site_aniso_U_22
_atom_site_aniso_U_33
_atom_site_aniso_U_23
_atom_site_aniso_U_13
_atom_site_aniso_U_12
Br1 0.0457(2) 0.0431(2) 0.01889(18) 0.00094(15) 0.01003(15) -0.00074(17)
Fe1 0.0208(2) 0.0206(2) 0.0170(2) 0.00042(17) 0.00408(18) 0.00110(18)
Fe2 0.0240(2) 0.0238(2) 0.0179(2) 0.00074(18) 0.00479(19) 0.00168(19)
P1 0.0298(5) 0.0235(4) 0.0216(4) -0.0028(3) 0.0054(4) -0.0035(4)
P2 0.0247(4) 0.0224(4) 0.0209(4) -0.0009(3) 0.0048(3) 0.0019(3)
P3 0.0244(4) 0.0221(4) 0.0205(4) 0.0030(3) 0.0023(3) 0.0016(3)
N1 0.0240(14) 0.0216(14) 0.0192(14) -0.0026(11) 0.0058(11) -0.0023(11)
N2 0.0220(15) 0.0274(15) 0.0198(14) 0.0023(11) 0.0054(11) 0.0038(12)
N3 0.0269(15) 0.0201(13) 0.0185(14) 0.0010(11) 0.0035(11) -0.0017(11)
N4 0.0244(14) 0.0198(13) 0.0189(14) 0.0013(10) 0.0058(11) 0.0016(11)
C1 0.0232(17) 0.0180(15) 0.0233(17) 0.0031(12) 0.0077(13) 0.0007(13)
C2 0.035(2) 0.0251(17) 0.0292(19) 0.0004(14) 0.0126(16) 0.0006(15)
C3 0.037(2) 0.036(2) 0.039(2) 0.0012(17) 0.0218(18) -0.0003(17)
C4 0.0253(19) 0.031(2) 0.048(2) 0.0044(17) 0.0154(17) -0.0015(15)
C5 0.0245(18) 0.0258(17) 0.034(2) 0.0010(14) 0.0060(15) -0.0011(14)
C6 0.0238(17) 0.0186(15) 0.0257(17) 0.0041(13) 0.0067(14) 0.0046(13)
C7 0.0237(17) 0.0261(17) 0.0266(18) -0.0044(14) 0.0042(14) -0.0022(14)
C8 0.044(2) 0.040(2) 0.0240(19) -0.0052(16) -0.0020(17) -0.0107(18)
C9 0.060(3) 0.057(3) 0.036(2) 0.001(2) -0.017(2) 0.000(2)
C10 0.076(3) 0.050(3) 0.026(2) -0.0132(18) 0.013(2) -0.021(2)
C11 0.033(2) 0.0223(17) 0.044(2) -0.0048(15) 0.0157(17) -0.0015(15)
C12 0.049(2) 0.0253(19) 0.049(2) -0.0077(17) 0.012(2) -0.0065(17)
C13 0.034(2) 0.0284(19) 0.053(3) 0.0055(17) 0.0078(19) 0.0045(16)
C14 0.0296(18) 0.0185(16) 0.0160(15) -0.0005(12) 0.0024(13) 0.0004(13)
C15 0.035(2) 0.0260(17) 0.0194(17) -0.0006(13) 0.0063(14) -0.0032(15)
C16 0.046(2) 0.0283(18) 0.0215(18) 0.0057(14) 0.0039(16) -0.0003(16)
C17 0.039(2) 0.0286(19) 0.030(2) 0.0048(15) -0.0014(17) 0.0083(16)
C18 0.033(2) 0.0301(19) 0.0254(18) 0.0015(14) 0.0041(15) 0.0069(15)
C19 0.0262(18) 0.0235(17) 0.0212(17) -0.0011(13) 0.0030(14) 0.0014(14)
C20 0.0224(17) 0.0283(18) 0.0230(17) 0.0030(14) 0.0026(14) 0.0040(14)
C21 0.0258(18) 0.0278(18) 0.0300(19) 0.0007(14) 0.0097(15) 0.0019(14)
C22 0.081(3) 0.031(2) 0.036(2) -0.0047(17) 0.007(2) -0.017(2)
C23 0.036(2) 0.031(2) 0.052(3) 0.0058(18) 0.0019(19) -0.0059(17)
C24 0.029(2) 0.038(2) 0.050(2) 0.0006(18) 0.0102(18) 0.0031(17)
C25 0.040(2) 0.0298(19) 0.038(2) -0.0084(16) 0.0134(18) 0.0024(17)
C26 0.090(4) 0.071(4) 0.107(5) -0.049(3) 0.055(4) -0.041(3)
C27 0.0226(17) 0.0232(16) 0.0229(17) -0.0040(13) 0.0081(13) -0.0001(13)
C28 0.038(2) 0.0271(18) 0.0217(18) -0.0001(14) 0.0093(15) -0.0029(15)
C29 0.045(2) 0.034(2) 0.0223(18) -0.0073(15) 0.0080(16) -0.0077(17)
C30 0.039(2) 0.0255(18) 0.033(2) -0.0092(15) 0.0095(17) -0.0059(16)
C31 0.0305(19) 0.0237(17) 0.0278(19) -0.0006(14) 0.0064(15) -0.0026(14)
C32 0.0199(16) 0.0243(17) 0.0224(17) -0.0009(13) 0.0061(13) -0.0020(13)
C33 0.0290(18) 0.0224(17) 0.0218(17) 0.0004(13) 0.0020(14) -0.0006(14)
C34 0.044(2) 0.040(2) 0.036(2) 0.0129(17) 0.0124(18) -0.0027(18)
C35 0.037(2) 0.0287(18) 0.0249(18) 0.0115(14) 0.0057(16) 0.0051(16)
C36 0.052(3) 0.055(3) 0.028(2) 0.0170(19) 0.0000(18) 0.003(2)
C37 0.031(2) 0.034(2) 0.051(2) 0.0097(18) 0.0063(18) 0.0097(17)
C38 0.0257(18) 0.0269(18) 0.034(2) 0.0018(15) 0.0007(15) 0.0034(14)
C39 0.0237(19) 0.0296(19) 0.053(2) 0.0051(17) 0.0096(17) 0.0031(15)

loop_
_atom_type_symbol
_atom_type_description
_atom_type_scat_dispersion_real
_atom_type_scat_dispersion_imag
_atom_type_scat_source
C C 0.0033 0.0016 'International Tables Vol C Tables 4.2.6.8 and 6.1.1.4'
H H 0.0000 0.0000 'International Tables Vol C Tables 4.2.6.8 and 6.1.1.4'
N N 0.0061 0.0033 'International Tables Vol C Tables 4.2.6.8 and 6.1.1.4'
P P 0.1023 0.0942 'International Tables Vol C Tables 4.2.6.8 and 6.1.1.4'
Fe Fe 0.3463 0.8444 'International Tables Vol C Tables 4.2.6.8 and 6.1.1.4'
Br Br -0.2901 2.4595 'International Tables Vol C Tables 4.2.6.8 and 6.1.1.4'

loop_
_geom_angle_atom_site_label_1
_geom_angle_atom_site_label_2
_geom_angle_atom_site_label_3
_geom_angle
N2 Fe1 N3 117.38(12)
N2 Fe1 N1 116.09(11)
N3 Fe1 N1 115.14(11)
N2 Fe1 N4 78.31(10)
N3 Fe1 N4 78.50(10)
N1 Fe1 N4 79.05(10)
N2 Fe1 Fe2 104.28(8)
N3 Fe1 Fe2 99.66(8)
N1 Fe1 Fe2 100.14(8)
N4 Fe1 Fe2 177.35(7)
Br1 Fe2 P1 107.47(3)
Br1 Fe2 P2 93.55(3)
P1 Fe2 P2 114.57(3)
Br1 Fe2 P3 103.02(3)
P1 Fe2 P3 114.76(3)
P2 Fe2 P3 119.41(3)
Br1 Fe2 Fe1 169.31(3)
P1 Fe2 Fe1 80.02(3)
P2 Fe2 Fe1 76.19(3)
P3 Fe2 Fe1 79.95(3)
C7 P1 C8 103.60(17)
C7 P1 C11 102.59(16)
C8 P1 C11 102.92(18)
C7 P1 Fe2 112.44(11)
C8 P1 Fe2 111.97(13)
C11 P1 Fe2 121.41(12)
C20 P2 C21 103.90(16)
C20 P2 C22 102.08(18)
C21 P2 C22 102.33(19)
C20 P2 Fe2 117.00(11)
C21 P2 Fe2 110.98(12)
C22 P2 Fe2 118.59(16)
C33 P3 C35 102.98(16)
C33 P3 C38 102.75(17)
C35 P3 C38 101.79(16)
C33 P3 Fe2 111.28(11)
C35 P3 Fe2 114.56(12)
C38 P3 Fe2 121.31(12)
C6 N1 C7 116.6(3)
C6 N1 Fe1 114.5(2)
C7 N1 Fe1 126.2(2)
C19 N2 C20 116.8(3)
C19 N2 Fe1 116.4(2)
C20 N2 Fe1 124.5(2)
C32 N3 C33 115.9(3)
C32 N3 Fe1 115.2(2)
C33 N3 Fe1 127.0(2)
C1 N4 C14 115.0(2)
C1 N4 C27 114.6(2)
C14 N4 C27 114.0(3)
C1 N4 Fe1 103.52(19)
C14 N4 Fe1 104.32(19)
C27 N4 Fe1 103.46(18)
C2 C1 C6 121.4(3)
C2 C1 N4 122.6(3)
C6 C1 N4 116.0(3)
C1 C2 C3 120.7(3)
C1 C2 H2A 119.7
C3 C2 H2A 119.7
C4 C3 C2 118.9(3)
C4 C3 H3A 120.6
C2 C3 H3A 120.6
C3 C4 C5 121.5(3)
C3 C4 H4A 119.3
C5 C4 H4A 119.3
C4 C5 C6 121.0(3)
C4 C5 H5A 119.5
C6 C5 H5A 119.5
N1 C6 C5 125.0(3)
N1 C6 C1 118.5(3)
C5 C6 C1 116.6(3)
N1 C7 P1 109.4(2)
N1 C7 H7A 109.8
P1 C7 H7A 109.8
N1 C7 H7B 109.8
P1 C7 H7B 109.8
H7A C7 H7B 108.2
C10 C8 C9 110.2(4)
C10 C8 P1 111.6(3)
C9 C8 P1 110.9(3)
C10 C8 H8A 108.0
C9 C8 H8A 108.0
P1 C8 H8A 108.0
C8 C9 H9A 109.5
C8 C9 H9B 109.5
H9A C9 H9B 109.5
C8 C9 H9C 109.5
H9A C9 H9C 109.5
H9B C9 H9C 109.5
C8 C10 H10A 109.5
C8 C10 H10B 109.5
H10A C10 H10B 109.5
C8 C10 H10C 109.5
H10A C10 H10C 109.5
H10B C10 H10C 109.5
C13 C11 C12 110.0(3)
C13 C11 P1 110.3(2)
C12 C11 P1 114.4(3)
C13 C11 H11A 107.3
C12 C11 H11A 107.3
P1 C11 H11A 107.3
C11 C12 H12A 109.5
C11 C12 H12B 109.5
H12A C12 H12B 109.5
C11 C12 H12C 109.5
H12A C12 H12C 109.5
H12B C12 H12C 109.5
C11 C13 H13A 109.5
C11 C13 H13B 109.5
H13A C13 H13B 109.5
C11 C13 H13C 109.5
H13A C13 H13C 109.5
H13B C13 H13C 109.5
C15 C14 C19 121.3(3)
C15 C14 N4 123.1(3)
C19 C14 N4 115.6(3)
C14 C15 C16 120.3(3)
C14 C15 H15A 119.9
C16 C15 H15A 119.9
C17 C16 C15 119.4(3)
C17 C16 H16A 120.3
C15 C16 H16A 120.3
C16 C17 C18 120.7(3)
C16 C17 H17A 119.7
C18 C17 H17A 119.7
C17 C18 C19 121.3(3)
C17 C18 H18A 119.3
C19 C18 H18A 119.3
N2 C19 C18 125.6(3)
N2 C19 C14 117.4(3)
C18 C19 C14 117.0(3)
N2 C20 P2 107.3(2)
N2 C20 H20A 110.3
P2 C20 H20A 110.3
N2 C20 H20B 110.3
P2 C20 H20B 110.3
H20A C20 H20B 108.5
C25 C21 C24 110.1(3)
C25 C21 P2 111.7(2)
C24 C21 P2 113.3(3)
C25 C21 H21A 107.1
C24 C21 H21A 107.1
P2 C21 H21A 107.1
C26 C22 C23 115.4(4)
C26 C22 P2 115.0(4)
C23 C22 P2 113.8(3)
C26 C22 H22A 103.5
C23 C22 H22A 103.5
P2 C22 H22A 103.5
C22 C23 H23A 109.5
C22 C23 H23B 109.5
H23A C23 H23B 109.5
C22 C23 H23C 109.5
H23A C23 H23C 109.5
H23B C23 H23C 109.5
C21 C24 H24A 109.5
C21 C24 H24B 109.5
H24A C24 H24B 109.5
C21 C24 H24C 109.5
H24A C24 H24C 109.5
H24B C24 H24C 109.5
C21 C25 H25A 109.5
C21 C25 H25B 109.5
H25A C25 H25B 109.5
C21 C25 H25C 109.5
H25A C25 H25C 109.5
H25B C25 H25C 109.5
C22 C26 H26A 109.5
C22 C26 H26B 109.5
H26A C26 H26B 109.5
C22 C26 H26C 109.5
H26A C26 H26C 109.5
H26B C26 H26C 109.5
C28 C27 C32 121.5(3)
C28 C27 N4 122.9(3)
C32 C27 N4 115.7(3)
C27 C28 C29 120.6(3)
C27 C28 H28A 119.7
C29 C28 H28A 119.7
C30 C29 C28 118.8(3)
C30 C29 H29A 120.6
C28 C29 H29A 120.6
C29 C30 C31 121.2(3)
C29 C30 H30A 119.4
C31 C30 H30A 119.4
C30 C31 C32 121.0(3)
C30 C31 H31A 119.5
C32 C31 H31A 119.5
N3 C32 C31 125.2(3)
N3 C32 C27 118.0(3)
C31 C32 C27 116.8(3)
N3 C33 P3 109.0(2)
N3 C33 H33A 109.9
P3 C33 H33A 109.9
N3 C33 H33B 109.9
P3 C33 H33B 109.9
H33A C33 H33B 108.3
C35 C34 H34A 109.5
C35 C34 H34B 109.5
H34A C34 H34B 109.5
C35 C34 H34C 109.5
H34A C34 H34C 109.5
H34B C34 H34C 109.5
C34 C35 C36 109.9(3)
C34 C35 P3 113.9(2)
C36 C35 P3 111.7(3)
C34 C35 H35A 107.0
C36 C35 H35A 107.0
P3 C35 H35A 107.0
C35 C36 H36A 109.5
C35 C36 H36B 109.5
H36A C36 H36B 109.5
C35 C36 H36C 109.5
H36A C36 H36C 109.5
H36B C36 H36C 109.5
C38 C37 H37A 109.5
C38 C37 H37B 109.5
H37A C37 H37B 109.5
C38 C37 H37C 109.5
H37A C37 H37C 109.5
H37B C37 H37C 109.5
C39 C38 C37 109.1(3)
C39 C38 P3 110.9(2)
C37 C38 P3 114.2(3)
C39 C38 H38A 107.4
C37 C38 H38A 107.4
P3 C38 H38A 107.4
C38 C39 H39A 109.5
C38 C39 H39B 109.5
H39A C39 H39B 109.5
C38 C39 H39C 109.5
H39A C39 H39C 109.5
H39B C39 H39C 109.5
C41 C40 H40A 109.5
C41 C40 H40B 109.5
H40A C40 H40B 109.5
C41 C40 H40C 109.5
H40A C40 H40C 109.5
H40B C40 H40C 109.5
C40 C41 C42 103.4(11)
C40 C41 H41A 111.1
C42 C41 H41A 111.1
C40 C41 H41B 111.1
C42 C41 H41B 111.1
H41A C41 H41B 109.1
C43 C42 C41 99.5(9)
C43 C42 H42A 111.9
C41 C42 H42A 111.9
C43 C42 H42B 111.9
C41 C42 H42B 111.9
H42A C42 H42B 109.6
C42 C43 C44 112.6(9)
C42 C43 H43A 109.1
C44 C43 H43A 109.1
C42 C43 H43B 109.1
C44 C43 H43B 109.1
H43A C43 H43B 107.8
C43 C44 H44A 109.5
C43 C44 H44B 109.5
H44A C44 H44B 109.5
C43 C44 H44C 109.5
H44A C44 H44C 109.5
H44B C44 H44C 109.5

loop_
_geom_bond_atom_site_label_1
_geom_bond_atom_site_label_2
_geom_bond_distance
Br1 Fe2 2.4111(6)
Fe1 N2 1.963(3)
Fe1 N3 1.976(3)
Fe1 N1 1.977(3)
Fe1 N4 2.276(3)
Fe1 Fe2 2.6205(6)
Fe2 P1 2.4597(10)
Fe2 P2 2.4659(10)
Fe2 P3 2.4868(10)
P1 C7 1.841(3)
P1 C8 1.854(4)
P1 C11 1.860(4)
P2 C20 1.839(3)
P2 C21 1.849(3)
P2 C22 1.867(4)
P3 C33 1.836(3)
P3 C35 1.854(3)
P3 C38 1.868(4)
N1 C6 1.376(4)
N1 C7 1.451(4)
N2 C19 1.381(4)
N2 C20 1.441(4)
N3 C32 1.378(4)
N3 C33 1.448(4)
N4 C1 1.454(4)
N4 C14 1.463(4)
N4 C27 1.465(4)
C1 C2 1.381(5)
C1 C6 1.420(5)
C2 C3 1.396(5)
C2 H2A 0.9500
C3 C4 1.369(5)
C3 H3A 0.9500
C4 C5 1.394(5)
C4 H4A 0.9500
C5 C6 1.406(5)
C5 H5A 0.9500
C7 H7A 0.9900
C7 H7B 0.9900
C8 C10 1.525(6)
C8 C9 1.530(6)
C8 H8A 1.0000
C9 H9A 0.9800
C9 H9B 0.9800
C9 H9C 0.9800
C10 H10A 0.9800
C10 H10B 0.9800
C10 H10C 0.9800
C11 C13 1.520(5)
C11 C12 1.527(5)
C11 H11A 1.0000
C12 H12A 0.9800
C12 H12B 0.9800
C12 H12C 0.9800
C13 H13A 0.9800
C13 H13B 0.9800
C13 H13C 0.9800
C14 C15 1.382(4)
C14 C19 1.417(5)
C15 C16 1.392(5)
C15 H15A 0.9500
C16 C17 1.381(5)
C16 H16A 0.9500
C17 C18 1.388(5)
C17 H17A 0.9500
C18 C19 1.399(5)
C18 H18A 0.9500
C20 H20A 0.9900
C20 H20B 0.9900
C21 C25 1.534(5)
C21 C24 1.537(5)
C21 H21A 1.0000
C22 C26 1.436(6)
C22 C23 1.495(6)
C22 H22A 1.0000
C23 H23A 0.9800
C23 H23B 0.9800
C23 H23C 0.9800
C24 H24A 0.9800
C24 H24B 0.9800
C24 H24C 0.9800
C25 H25A 0.9800
C25 H25B 0.9800
C25 H25C 0.9800
C26 H26A 0.9800
C26 H26B 0.9800
C26 H26C 0.9800
C27 C28 1.379(5)
C27 C32 1.415(4)
C28 C29 1.394(5)
C28 H28A 0.9500
C29 C30 1.377(5)
C29 H29A 0.9500
C30 C31 1.388(5)
C30 H30A 0.9500
C31 C32 1.405(4)
C31 H31A 0.9500
C33 H33A 0.9900
C33 H33B 0.9900
C34 C35 1.516(5)
C34 H34A 0.9800
C34 H34B 0.9800
C34 H34C 0.9800
C35 C36 1.525(5)
C35 H35A 1.0000
C36 H36A 0.9800
C36 H36B 0.9800
C36 H36C 0.9800
C37 C38 1.539(5)
C37 H37A 0.9800
C37 H37B 0.9800
C37 H37C 0.9800
C38 C39 1.534(5)
C38 H38A 1.0000
C39 H39A 0.9800
C39 H39B 0.9800
C39 H39C 0.9800
C40 C41 1.471(8)
C40 H40A 0.9800
C40 H40B 0.9800
C40 H40C 0.9800
C41 C42 1.563(12)
C41 H41A 0.9900
C41 H41B 0.9900
C42 C43 1.485(7)
C42 H42A 0.9900
C42 H42B 0.9900
C43 C44 1.499(7)
C43 H43A 0.9900
C43 H43B 0.9900
C44 H44A 0.9800
C44 H44B 0.9800
C44 H44C 0.9800

loop_
_geom_torsion_atom_site_label_1
_geom_torsion_atom_site_label_2
_geom_torsion_atom_site_label_3
_geom_torsion_atom_site_label_4
_geom_torsion
C14 N4 C1 C2 -88.3(4)
C27 N4 C1 C2 46.7(4)
Fe1 N4 C1 C2 158.6(3)
C14 N4 C1 C6 92.1(3)
C27 N4 C1 C6 -133.0(3)
Fe1 N4 C1 C6 -21.0(3)
C6 C1 C2 C3 -1.2(5)
N4 C1 C2 C3 179.2(3)
C1 C2 C3 C4 0.0(5)
C2 C3 C4 C5 0.0(6)
C3 C4 C5 C6 1.1(5)
C7 N1 C6 C5 4.7(5)
Fe1 N1 C6 C5 -157.8(3)
C7 N1 C6 C1 -177.0(3)
Fe1 N1 C6 C1 20.5(4)
C4 C5 C6 N1 176.1(3)
C4 C5 C6 C1 -2.2(5)
C2 C1 C6 N1 -176.2(3)
N4 C1 C6 N1 3.5(4)
C2 C1 C6 C5 2.2(5)
N4 C1 C6 C5 -178.1(3)
C6 N1 C7 P1 -176.7(2)
Fe1 N1 C7 P1 -16.4(3)
C8 P1 C7 N1 156.3(2)
C11 P1 C7 N1 -96.8(2)
Fe2 P1 C7 N1 35.2(3)
C7 P1 C8 C10 164.8(3)
C11 P1 C8 C10 58.2(3)
Fe2 P1 C8 C10 -73.8(3)
C7 P1 C8 C9 -72.0(3)
C11 P1 C8 C9 -178.5(3)
Fe2 P1 C8 C9 49.4(3)
C7 P1 C11 C13 58.6(3)
C8 P1 C11 C13 166.0(3)
Fe2 P1 C11 C13 -67.9(3)
C7 P1 C11 C12 -65.9(3)
C8 P1 C11 C12 41.4(3)
Fe2 P1 C11 C12 167.6(2)
C1 N4 C14 C15 47.6(4)
C27 N4 C14 C15 -87.7(4)
Fe1 N4 C14 C15 160.2(3)
C1 N4 C14 C19 -133.0(3)
C27 N4 C14 C19 91.7(3)
Fe1 N4 C14 C19 -20.4(3)
C19 C14 C15 C16 -1.3(5)
N4 C14 C15 C16 178.1(3)
C14 C15 C16 C17 -0.2(5)
C15 C16 C17 C18 0.6(6)
C16 C17 C18 C19 0.5(6)
C20 N2 C19 C18 4.3(5)
Fe1 N2 C19 C18 -159.2(3)
C20 N2 C19 C14 -176.4(3)
Fe1 N2 C19 C14 20.0(4)
C17 C18 C19 N2 177.4(3)
C17 C18 C19 C14 -1.8(5)
C15 C14 C19 N2 -177.1(3)
N4 C14 C19 N2 3.5(4)
C15 C14 C19 C18 2.2(5)
N4 C14 C19 C18 -177.2(3)
C19 N2 C20 P2 -178.8(2)
Fe1 N2 C20 P2 -16.8(3)
C21 P2 C20 N2 157.9(2)
C22 P2 C20 N2 -96.0(3)
Fe2 P2 C20 N2 35.2(3)
C20 P2 C21 C25 -73.9(3)
C22 P2 C21 C25 -179.9(3)
Fe2 P2 C21 C25 52.6(3)
C20 P2 C21 C24 51.1(3)
C22 P2 C21 C24 -54.8(3)
Fe2 P2 C21 C24 177.7(2)
C20 P2 C22 C26 67.0(5)
C21 P2 C22 C26 174.4(4)
Fe2 P2 C22 C26 -63.2(5)
C20 P2 C22 C23 -156.7(3)
C21 P2 C22 C23 -49.4(4)
Fe2 P2 C22 C23 73.1(4)
C1 N4 C27 C28 -89.7(4)
C14 N4 C27 C28 45.7(4)
Fe1 N4 C27 C28 158.3(3)
C1 N4 C27 C32 89.1(3)
C14 N4 C27 C32 -135.5(3)
Fe1 N4 C27 C32 -22.9(3)
C32 C27 C28 C29 -2.1(5)
N4 C27 C28 C29 176.6(3)
C27 C28 C29 C30 0.3(6)
C28 C29 C30 C31 0.8(6)
C29 C30 C31 C32 0.0(6)
C33 N3 C32 C31 6.7(5)
Fe1 N3 C32 C31 -158.6(3)
C33 N3 C32 C27 -174.7(3)
Fe1 N3 C32 C27 20.0(4)
C30 C31 C32 N3 176.9(3)
C30 C31 C32 C27 -1.7(5)
C28 C27 C32 N3 -176.0(3)
N4 C27 C32 N3 5.3(4)
C28 C27 C32 C31 2.8(5)
N4 C27 C32 C31 -176.0(3)
C32 N3 C33 P3 177.7(2)
Fe1 N3 C33 P3 -19.0(3)
C35 P3 C33 N3 160.6(2)
C38 P3 C33 N3 -93.9(2)
Fe2 P3 C33 N3 37.4(3)
C33 P3 C35 C34 -68.7(3)
C38 P3 C35 C34 -174.9(3)
Fe2 P3 C35 C34 52.3(3)
C33 P3 C35 C36 166.1(3)
C38 P3 C35 C36 59.9(3)
Fe2 P3 C35 C36 -72.9(3)
C33 P3 C38 C39 56.4(3)
C35 P3 C38 C39 162.8(3)
Fe2 P3 C38 C39 -68.6(3)
C33 P3 C38 C37 -67.4(3)
C35 P3 C38 C37 39.0(3)
Fe2 P3 C38 C37 167.6(2)
C40 C41 C42 C43 101.1(12)
C41 C42 C43 C44 169.7(10)
